data_7155395
loop_
_publ_author_name
'Bandara, Mithila D.'
'Yasomanee, Jagodige P.'
'Rath, Nigam P.'
'Pedersen, Christian M.'
'Bols, Mikael'
'Demchenko, Alexei V.'

_publ_section_title
;
 Conformationally superarmed S-ethyl glycosyl donors as effective building
 blocks for chemoselective oligosaccharide synthesis in one pot.
;
_journal_issue 3
_journal_name_full 'Organic &amp; biomolecular chemistry'
_journal_page_first 559
_journal_page_last 563
_journal_paper_doi 10.1039/c6ob02498j
_journal_volume 15
_journal_year 2017
_chemical_absolute_configuration ad
_chemical_formula_moiety 'C60 H80 O12 Si2'
_chemical_formula_sum 'C60 H80 O12 Si2'
_chemical_formula_weight 1049.42
_space_group_crystal_system monoclinic
_space_group_IT_number 4
_space_group_name_Hall 'P 2yb'
_space_group_name_H-M_alt 'P 1 21 1'
_symmetry_space_group_name_Hall 'P 2yb'
_symmetry_space_group_name_H-M 'P 1 21 1'
_atom_sites_solution_hydrogens geom
_atom_sites_solution_primary direct
_atom_sites_solution_secondary difmap
_audit_creation_method SHELXL-2014/7
_audit_update_record
;
2016-10-13 deposited with the CCDC.
2016-11-29 downloaded from the CCDC.
;
_cell_angle_alpha 90
_cell_angle_beta 91.573(4)
_cell_angle_gamma 90
_cell_formula_units_Z 2
_cell_length_a 10.6177(6)
_cell_length_b 12.3153(7)
_cell_length_c 22.9275(13)
_cell_measurement_reflns_used 4868
_cell_measurement_temperature 100(2)
_cell_measurement_theta_max 19.21
_cell_measurement_theta_min 2.58
_cell_volume 2996.9(3)
_computing_cell_refinement 'SAINT V8.34A (Bruker AXS Inc., 2013)'
_computing_data_collection 'Bruker APEX2'
_computing_data_reduction 'SAINT V8.34A (Bruker AXS Inc., 2013)'
_computing_molecular_graphics 'Bruker SHELXTL'
_computing_publication_material 'Bruker SHELXTL'
_computing_structure_refinement 'SHELXL-2014/7 (Sheldrick, 2014)'
_computing_structure_solution 'SHELXT-2013 (Sheldrick, 2008)'
_diffrn_ambient_temperature 100(2)
_diffrn_measured_fraction_theta_full 0.999
_diffrn_measured_fraction_theta_max 0.999
_diffrn_measurement_device_type 'Bruker APEX-II CCD'
_diffrn_measurement_method '\f and \w scans'
_diffrn_radiation_type MoK\a
_diffrn_radiation_wavelength 0.71073
_diffrn_reflns_av_R_equivalents 0.0729
_diffrn_reflns_av_unetI/netI 0.0993
_diffrn_reflns_Laue_measured_fraction_full 0.999
_diffrn_reflns_Laue_measured_fraction_max 0.999
_diffrn_reflns_limit_h_max 12
_diffrn_reflns_limit_h_min -12
_diffrn_reflns_limit_k_max 14
_diffrn_reflns_limit_k_min -14
_diffrn_reflns_limit_l_max 27
_diffrn_reflns_limit_l_min -27
_diffrn_reflns_number 41545
_diffrn_reflns_point_group_measured_fraction_full 0.990
_diffrn_reflns_point_group_measured_fraction_max 0.990
_diffrn_reflns_theta_full 24.999
_diffrn_reflns_theta_max 24.999
_diffrn_reflns_theta_min 1.777
_exptl_absorpt_coefficient_mu 0.117
_exptl_absorpt_correction_T_max 0.8620
_exptl_absorpt_correction_T_min 0.7753
_exptl_absorpt_correction_type multi-scan
_exptl_absorpt_process_details 'SADABS V2014/5 (Bruker AXS Inc.)'
_exptl_crystal_colour colourless
_exptl_crystal_density_diffrn 1.163
_exptl_crystal_density_method 'not measured'
_exptl_crystal_description plate
_exptl_crystal_F_000 1128
_exptl_crystal_size_max 0.324
_exptl_crystal_size_mid 0.121
_exptl_crystal_size_min 0.098
_refine_diff_density_max 0.313
_refine_diff_density_min -0.316
_refine_diff_density_rms 0.046
_refine_ls_abs_structure_details
; 
 Flack x determined using 1861 quotients [(I+)-(I-)]/[(I+)+(I-)] 
 (Parsons, Flack and Wagner, Acta Cryst. B69 (2013) 249-259). 
;
_refine_ls_abs_structure_Flack -0.02(11)
_refine_ls_extinction_method none
_refine_ls_goodness_of_fit_ref 1.017
_refine_ls_hydrogen_treatment constr
_refine_ls_matrix_type full
_refine_ls_number_parameters 860
_refine_ls_number_reflns 10462
_refine_ls_number_restraints 919
_refine_ls_restrained_S_all 1.021
_refine_ls_R_factor_all 0.1417
_refine_ls_R_factor_gt 0.0616
_refine_ls_shift/su_max 0.000
_refine_ls_shift/su_mean 0.000
_refine_ls_structure_factor_coef Fsqd
_refine_ls_weighting_details 'w=1/[\s^2^(Fo^2^)+(0.0785P)^2^+0.1948P] where P=(Fo^2^+2Fc^2^)/3'
_refine_ls_weighting_scheme calc
_refine_ls_wR_factor_gt 0.1338
_refine_ls_wR_factor_ref 0.1714
_reflns_Friedel_coverage 0.885
_reflns_Friedel_fraction_full 0.980
_reflns_Friedel_fraction_max 0.980
_reflns_number_gt 5539
_reflns_number_total 10462
_reflns_threshold_expression 'I > 2\s(I)'
_cod_data_source_file c6ob02498j2.cif
_cod_data_source_block a24115
_cod_depositor_comments 'Adding full bibliography for 7155395.cif.'
_cod_database_code 7155395
_shelx_shelxl_version_number 2014/7
_shelx_space_group_comment
; 
The symmetry employed for this shelxl refinement is uniquely defined 
by the following loop, which should always be used as a source of 
symmetry information in preference to the above space-group names. 
They are only intended as comments. 
;
_shelx_estimated_absorpt_t_min 0.963
_shelx_estimated_absorpt_t_max 0.989

loop_
_space_group_symop_operation_xyz
'x, y, z'
'-x, y+1/2, -z'

loop_
_atom_site_label
_atom_site_type_symbol
_atom_site_fract_x
_atom_site_fract_y
_atom_site_fract_z
_atom_site_U_iso_or_equiv
_atom_site_adp_type
_atom_site_occupancy
_atom_site_site_symmetry_order
_atom_site_calc_flag
_atom_site_refinement_flags_posn
_atom_site_refinement_flags_adp
_atom_site_refinement_flags_occupancy
_atom_site_disorder_assembly
_atom_site_disorder_group
O1 O 0.0864(4) 0.2589(4) 0.9027(2) 0.0650(14) Uani 1 1 d . U . . .
O2 O 0.1542(4) 0.3465(4) 0.8183(2) 0.0605(14) Uani 1 1 d . U . . .
O3 O 0.4620(4) 0.3987(4) 0.8878(2) 0.0572(13) Uani 1 1 d . U . . .
O4 O 0.4610(4) 0.1689(4) 0.8816(2) 0.0623(13) Uani 1 1 d . U . . .
O5 O 0.2131(4) 0.0721(4) 0.8720(2) 0.0577(13) Uani 1 1 d D U . . .
O6 O 0.3120(4) 0.5009(3) 0.7637(2) 0.0520(12) Uani 1 1 d . U . . .
O7 O 0.2414(4) 0.6635(4) 0.7284(2) 0.0669(14) Uani 1 1 d . U . . .
O9 O 0.4996(4) 0.7988(4) 0.71170(19) 0.0537(12) Uani 1 1 d D U . . .
O10 O 0.3239(9) 0.6668(11) 0.5933(4) 0.043(3) Uani 0.506(5) 1 d D U P A 1
O11 O 0.5420(4) 0.5519(3) 0.69883(18) 0.0436(11) Uani 1 1 d . U . . .
O12 O 0.5615(5) 0.4707(6) 0.6120(2) 0.0857(19) Uani 1 1 d . U . . .
C1 C 0.1260(6) 0.2462(6) 0.8453(4) 0.0611(19) Uani 1 1 d . U . . .
H1A H 0.0578 0.2091 0.8219 0.073 Uiso 1 1 calc R U . . .
C2 C 0.2429(6) 0.1742(6) 0.8468(3) 0.0586(19) Uani 1 1 d . U . . .
H2A H 0.2704 0.1621 0.8060 0.070 Uiso 1 1 calc R U . . .
C3 C 0.3471(6) 0.2310(6) 0.8807(4) 0.0589(19) Uani 1 1 d . U . . .
H3A H 0.3202 0.2429 0.9217 0.071 Uiso 1 1 calc R U . . .
C4 C 0.3724(6) 0.3400(5) 0.8526(3) 0.0556(18) Uani 1 1 d . U . . .
H4A H 0.4052 0.3292 0.8126 0.067 Uiso 1 1 calc R U . . .
C5 C 0.2514(6) 0.4060(5) 0.8496(3) 0.0568(19) Uani 1 1 d . U . . .
H5A H 0.2231 0.4181 0.8903 0.068 Uiso 1 1 calc R U . . .
C6 C 0.2636(6) 0.5144(6) 0.8208(4) 0.062(2) Uani 1 1 d . U . . .
H6A H 0.1802 0.5503 0.8181 0.074 Uiso 1 1 calc R U . . .
H6B H 0.3211 0.5612 0.8444 0.074 Uiso 1 1 calc R U . . .
C7 C 0.3494(6) 0.5990(5) 0.7396(3) 0.0476(17) Uani 1 1 d . U . . .
H7A H 0.4088 0.6375 0.7672 0.057 Uiso 1 1 calc R U . . .
C8 C 0.4126(6) 0.5776(5) 0.6822(3) 0.0497(17) Uani 1 1 d . U . . .
H8A H 0.3722 0.5138 0.6622 0.060 Uiso 1 1 calc R U . . .
C9 C 0.4063(7) 0.6770(6) 0.6421(3) 0.065(2) Uani 1 1 d . U . . .
H9 H 0.4923 0.6833 0.6257 0.078 Uiso 1 1 calc R U . A 1
C10 C 0.3877(7) 0.7810(6) 0.6760(4) 0.066(2) Uani 1 1 d . U . . .
H10A H 0.3751 0.8431 0.6484 0.079 Uiso 1 1 calc R U . . .
C11 C 0.2753(7) 0.7739(6) 0.7173(4) 0.071(2) Uani 1 1 d . U . . .
H11 H 0.3067 0.8038 0.7556 0.086 Uiso 1 1 calc R U . B 1
O8 O 0.1691(12) 0.9344(8) 0.7041(8) 0.047(4) Uani 0.475(19) 1 d . U P C 1
C12 C 0.1406(17) 0.8209(15) 0.7075(10) 0.046(5) Uani 0.475(19) 1 d . U P C 1
H12A H 0.1003 0.7937 0.6709 0.055 Uiso 0.475(19) 1 calc R U P C 1
H12B H 0.0860 0.8045 0.7407 0.055 Uiso 0.475(19) 1 calc R U P C 1
C13 C 0.0822(15) 1.0024(12) 0.6730(9) 0.044(4) Uani 0.475(19) 1 d . U P C 1
H13A H 0.0113 1.0230 0.6979 0.053 Uiso 0.475(19) 1 calc R U P C 1
H13B H 0.0480 0.9651 0.6378 0.053 Uiso 0.475(19) 1 calc R U P C 1
C14 C 0.1565(10) 1.1005(7) 0.6566(7) 0.040(4) Uani 0.475(19) 1 d G U P C 1
C15 C 0.1790(10) 1.1821(8) 0.6974(6) 0.045(4) Uani 0.475(19) 1 d G U P C 1
H15A H 0.1410 1.1787 0.7344 0.054 Uiso 0.475(19) 1 calc R U P C 1
C16 C 0.2569(10) 1.2688(8) 0.6841(7) 0.049(4) Uani 0.475(19) 1 d G U P C 1
H16A H 0.2723 1.3246 0.7121 0.059 Uiso 0.475(19) 1 calc R U P C 1
C17 C 0.3125(10) 1.2739(9) 0.6300(7) 0.047(5) Uani 0.475(19) 1 d G U P C 1
H17A H 0.3658 1.3332 0.6209 0.056 Uiso 0.475(19) 1 calc R U P C 1
C18 C 0.2900(9) 1.1923(10) 0.5892(7) 0.054(5) Uani 0.475(19) 1 d G U P C 1
H18A H 0.3280 1.1958 0.5522 0.064 Uiso 0.475(19) 1 calc R U P C 1
C19 C 0.2120(10) 1.1056(8) 0.6024(7) 0.045(5) Uani 0.475(19) 1 d G U P C 1
H19A H 0.1967 1.0499 0.5745 0.054 Uiso 0.475(19) 1 calc R U P C 1
O8' O 0.2108(10) 0.9402(7) 0.6686(7) 0.045(3) Uani 0.525(19) 1 d . U P C 2
C12' C 0.1708(16) 0.8331(14) 0.6790(11) 0.052(5) Uani 0.525(19) 1 d . U P C 2
H12C H 0.1574 0.7942 0.6416 0.062 Uiso 0.525(19) 1 calc R U P C 2
H12D H 0.0903 0.8338 0.6997 0.062 Uiso 0.525(19) 1 calc R U P C 2
C13' C 0.1150(14) 1.0013(13) 0.6372(11) 0.061(5) Uani 0.525(19) 1 d . U P C 2
H13C H 0.0416 1.0130 0.6622 0.073 Uiso 0.525(19) 1 calc R U P C 2
H13D H 0.0862 0.9608 0.6020 0.073 Uiso 0.525(19) 1 calc R U P C 2
C14' C 0.1704(10) 1.1091(7) 0.6198(8) 0.048(4) Uani 0.525(19) 1 d G U P C 2
C15' C 0.1861(10) 1.1893(8) 0.6620(7) 0.053(4) Uani 0.525(19) 1 d G U P C 2
H15B H 0.1557 1.1782 0.7002 0.063 Uiso 0.525(19) 1 calc R U P C 2
C16' C 0.2464(10) 1.2859(7) 0.6485(7) 0.061(5) Uani 0.525(19) 1 d G U P C 2
H16B H 0.2571 1.3408 0.6773 0.073 Uiso 0.525(19) 1 calc R U P C 2
C17' C 0.2909(9) 1.3023(7) 0.5927(8) 0.061(5) Uani 0.525(19) 1 d G U P C 2
H17B H 0.3320 1.3683 0.5834 0.073 Uiso 0.525(19) 1 calc R U P C 2
C18' C 0.2751(8) 1.2220(9) 0.5505(7) 0.060(5) Uani 0.525(19) 1 d G U P C 2
H18B H 0.3055 1.2332 0.5124 0.073 Uiso 0.525(19) 1 calc R U P C 2
C19' C 0.2149(9) 1.1254(8) 0.5641(8) 0.057(4) Uani 0.525(19) 1 d G U P C 2
H19B H 0.2041 1.0706 0.5352 0.069 Uiso 0.525(19) 1 calc R U P C 2
C20 C 0.7315(15) 0.8260(13) 0.6365(6) 0.059(4) Uani 0.506(5) 1 d D U P A 1
H20A H 0.8070 0.8712 0.6332 0.089 Uiso 0.506(5) 1 calc R U P A 1
H20B H 0.7565 0.7501 0.6423 0.089 Uiso 0.506(5) 1 calc R U P A 1
H20C H 0.6796 0.8323 0.6006 0.089 Uiso 0.506(5) 1 calc R U P A 1
C21 C 0.7323(16) 0.8526(17) 0.7686(7) 0.063(5) Uani 0.506(5) 1 d D U P A 1
H21A H 0.8126 0.8913 0.7661 0.094 Uiso 0.506(5) 1 calc R U P A 1
H21B H 0.6853 0.8810 0.8015 0.094 Uiso 0.506(5) 1 calc R U P A 1
H21C H 0.7484 0.7750 0.7744 0.094 Uiso 0.506(5) 1 calc R U P A 1
C22 C 0.5998(10) 1.0214(8) 0.6911(5) 0.053(3) Uani 0.506(5) 1 d D U P A 1
C23 C 0.5445(12) 1.0498(12) 0.6308(6) 0.060(4) Uani 0.506(5) 1 d D U P A 1
H23A H 0.6043 1.0292 0.6009 0.090 Uiso 0.506(5) 1 calc R U P A 1
H23B H 0.4652 1.0103 0.6242 0.090 Uiso 0.506(5) 1 calc R U P A 1
H23C H 0.5285 1.1281 0.6286 0.090 Uiso 0.506(5) 1 calc R U P A 1
C24 C 0.7194(11) 1.0905(11) 0.7011(7) 0.065(4) Uani 0.506(5) 1 d D U P A 1
H24A H 0.7571 1.0740 0.7396 0.098 Uiso 0.506(5) 1 calc R U P A 1
H24B H 0.7800 1.0738 0.6709 0.098 Uiso 0.506(5) 1 calc R U P A 1
H24C H 0.6973 1.1677 0.6992 0.098 Uiso 0.506(5) 1 calc R U P A 1
C25 C 0.5025(12) 1.0553(13) 0.7358(7) 0.058(4) Uani 0.506(5) 1 d D U P A 1
H25A H 0.5347 1.0383 0.7752 0.087 Uiso 0.506(5) 1 calc R U P A 1
H25B H 0.4869 1.1336 0.7326 0.087 Uiso 0.506(5) 1 calc R U P A 1
H25C H 0.4236 1.0158 0.7282 0.087 Uiso 0.506(5) 1 calc R U P A 1
C26 C 0.4173(12) 0.8126(9) 0.5076(6) 0.047(3) Uani 0.506(5) 1 d D U P A 1
H26A H 0.4316 0.8200 0.4658 0.070 Uiso 0.506(5) 1 calc R U P A 1
H26B H 0.3595 0.8696 0.5201 0.070 Uiso 0.506(5) 1 calc R U P A 1
H26C H 0.4976 0.8194 0.5294 0.070 Uiso 0.506(5) 1 calc R U P A 1
C27 C 0.4561(12) 0.5714(11) 0.4978(6) 0.059(4) Uani 0.506(5) 1 d D U P A 1
H27A H 0.4691 0.5791 0.4559 0.089 Uiso 0.506(5) 1 calc R U P A 1
H27B H 0.5370 0.5784 0.5191 0.089 Uiso 0.506(5) 1 calc R U P A 1
H27C H 0.4197 0.4999 0.5056 0.089 Uiso 0.506(5) 1 calc R U P A 1
C28 C 0.1868(10) 0.6637(10) 0.4878(5) 0.053(3) Uani 0.506(5) 1 d D U P A 1
C29 C 0.1317(15) 0.5539(12) 0.5056(7) 0.081(5) Uani 0.506(5) 1 d D U P A 1
H29A H 0.1886 0.4955 0.4942 0.121 Uiso 0.506(5) 1 calc R U P A 1
H29B H 0.1218 0.5524 0.5480 0.121 Uiso 0.506(5) 1 calc R U P A 1
H29C H 0.0493 0.5437 0.4860 0.121 Uiso 0.506(5) 1 calc R U P A 1
C30 C 0.1965(14) 0.6658(14) 0.4211(5) 0.064(4) Uani 0.506(5) 1 d D U P A 1
H30A H 0.2525 0.6074 0.4087 0.096 Uiso 0.506(5) 1 calc R U P A 1
H30B H 0.1126 0.6554 0.4031 0.096 Uiso 0.506(5) 1 calc R U P A 1
H30C H 0.2305 0.7360 0.4090 0.096 Uiso 0.506(5) 1 calc R U P A 1
C31 C 0.0990(16) 0.7557(16) 0.5053(8) 0.074(5) Uani 0.506(5) 1 d D U P A 1
H31A H 0.1351 0.8255 0.4937 0.111 Uiso 0.506(5) 1 calc R U P A 1
H31B H 0.0166 0.7460 0.4857 0.111 Uiso 0.506(5) 1 calc R U P A 1
H31C H 0.0891 0.7546 0.5477 0.111 Uiso 0.506(5) 1 calc R U P A 1
C32 C 0.6085(6) 0.4996(6) 0.6575(3) 0.0541(18) Uani 1 1 d . U . . .
C33 C 0.7406(3) 0.4841(5) 0.6762(2) 0.0531(17) Uani 1 1 d G U . . .
C34 C 0.7854(4) 0.5115(5) 0.73183(19) 0.069(2) Uani 1 1 d G U . . .
H34A H 0.7292 0.5393 0.7597 0.083 Uiso 1 1 calc R U . . .
C35 C 0.9123(4) 0.4983(6) 0.7466(2) 0.089(3) Uani 1 1 d G U . . .
H35A H 0.9429 0.5170 0.7846 0.107 Uiso 1 1 calc R U . . .
C36 C 0.9944(3) 0.4577(6) 0.7057(3) 0.084(3) Uani 1 1 d G U . . .
H36A H 1.0812 0.4487 0.7158 0.101 Uiso 1 1 calc R U . . .
C37 C 0.9496(4) 0.4303(6) 0.6501(3) 0.116(4) Uani 1 1 d G U . . .
H37A H 1.0058 0.4026 0.6222 0.139 Uiso 1 1 calc R U . . .
C38 C 0.8227(5) 0.4435(6) 0.6354(2) 0.108(4) Uani 1 1 d G U . . .
H38A H 0.7921 0.4248 0.5974 0.130 Uiso 1 1 calc R U . . .
C39 C 0.5744(5) 0.4252(6) 0.8580(3) 0.0565(19) Uani 1 1 d . U . . .
H39A H 0.5533 0.4648 0.8214 0.068 Uiso 1 1 calc R U . . .
H39B H 0.6204 0.3581 0.8479 0.068 Uiso 1 1 calc R U . . .
C40 C 0.6543(4) 0.4947(4) 0.89764(19) 0.0532(17) Uani 1 1 d G U . . .
C41 C 0.7125(4) 0.4500(3) 0.9471(2) 0.0603(19) Uani 1 1 d G U . . .
H41A H 0.7027 0.3749 0.9554 0.072 Uiso 1 1 calc R U . . .
C42 C 0.7851(4) 0.5151(4) 0.98438(19) 0.071(2) Uani 1 1 d G U . . .
H42A H 0.8249 0.4845 1.0182 0.085 Uiso 1 1 calc R U . . .
C43 C 0.7995(4) 0.6249(4) 0.9723(2) 0.080(2) Uani 1 1 d G U . . .
H43A H 0.8491 0.6694 0.9978 0.096 Uiso 1 1 calc R U . . .
C44 C 0.7413(5) 0.6696(3) 0.9228(3) 0.086(3) Uani 1 1 d G U . . .
H44A H 0.7511 0.7447 0.9145 0.104 Uiso 1 1 calc R U . . .
C45 C 0.6687(4) 0.6045(4) 0.8855(2) 0.073(2) Uani 1 1 d G U . . .
H45A H 0.6289 0.6351 0.8517 0.087 Uiso 1 1 calc R U . . .
C46 C 0.4886(6) 0.1209(6) 0.9361(4) 0.077(2) Uani 1 1 d . U . . .
H46A H 0.4239 0.0655 0.9443 0.092 Uiso 1 1 calc R U . . .
H46B H 0.4854 0.1770 0.9669 0.092 Uiso 1 1 calc R U . . .
C47 C 0.6175(3) 0.0680(4) 0.9377(2) 0.070(2) Uani 1 1 d G U . . .
C48 C 0.7149(4) 0.1079(4) 0.9045(3) 0.106(3) Uani 1 1 d G U . . .
H48A H 0.6998 0.1663 0.8781 0.127 Uiso 1 1 calc R U . . .
C49 C 0.8344(4) 0.0623(4) 0.9098(3) 0.106(3) Uani 1 1 d G U . . .
H49A H 0.9010 0.0896 0.8872 0.127 Uiso 1 1 calc R U . . .
C50 C 0.8566(3) -0.0231(4) 0.9484(3) 0.084(3) Uani 1 1 d G U . . .
H50A H 0.9383 -0.0542 0.9521 0.101 Uiso 1 1 calc R U . . .
C51 C 0.7592(4) -0.0629(3) 0.9816(2) 0.064(2) Uani 1 1 d G U . . .
H51A H 0.7744 -0.1213 1.0080 0.077 Uiso 1 1 calc R U . . .
C52 C 0.6397(3) -0.0174(4) 0.9762(2) 0.0593(19) Uani 1 1 d G U . . .
H52A H 0.5731 -0.0446 0.9989 0.071 Uiso 1 1 calc R U . . .
C53 C 0.2798(13) -0.0208(9) 0.8496(7) 0.050(4) Uani 0.519(14) 1 d D U P D 1
H53A H 0.3713 -0.0119 0.8574 0.060 Uiso 0.519(14) 1 calc R U P D 1
H53B H 0.2653 -0.0256 0.8068 0.060 Uiso 0.519(14) 1 calc R U P D 1
C54 C 0.2351(12) -0.1226(9) 0.8778(6) 0.044(4) Uani 0.519(14) 1 d DG U P D 1
C55 C 0.3131(9) -0.1809(11) 0.9161(7) 0.071(5) Uani 0.519(14) 1 d G U P D 1
H55A H 0.3966 -0.1566 0.9244 0.085 Uiso 0.519(14) 1 calc R U P D 1
C56 C 0.2690(16) -0.2748(9) 0.9422(6) 0.086(7) Uani 0.519(14) 1 d G U P D 1
H56A H 0.3223 -0.3146 0.9684 0.104 Uiso 0.519(14) 1 calc R U P D 1
C57 C 0.1468(17) -0.3104(8) 0.9301(5) 0.073(5) Uani 0.519(14) 1 d G U P D 1
H57A H 0.1167 -0.3746 0.9480 0.088 Uiso 0.519(14) 1 calc R U P D 1
C58 C 0.0688(9) -0.2521(11) 0.8918(6) 0.052(5) Uani 0.519(14) 1 d G U P D 1
H58A H -0.0146 -0.2765 0.8835 0.062 Uiso 0.519(14) 1 calc R U P D 1
C59 C 0.1130(11) -0.1582(11) 0.8656(6) 0.038(5) Uani 0.519(14) 1 d G U P D 1
H59A H 0.0597 -0.1184 0.8395 0.045 Uiso 0.519(14) 1 calc R U P D 1
C53' C 0.194(2) -0.0101(10) 0.8251(6) 0.062(5) Uani 0.481(14) 1 d D U P D 2
H53C H 0.2603 -0.0054 0.7958 0.074 Uiso 0.481(14) 1 calc R U P D 2
H53D H 0.1103 -0.0015 0.8052 0.074 Uiso 0.481(14) 1 calc R U P D 2
C59' C 0.2018(14) -0.1159(9) 0.8585(6) 0.038(4) Uani 0.481(14) 1 d DG U P D 2
C58' C 0.0937(9) -0.1712(13) 0.8743(7) 0.044(6) Uani 0.481(14) 1 d G U P D 2
H58B H 0.0132 -0.1459 0.8614 0.053 Uiso 0.481(14) 1 calc R U P D 2
C57' C 0.1035(9) -0.2634(11) 0.9091(7) 0.050(5) Uani 0.481(14) 1 d G U P D 2
H57B H 0.0297 -0.3012 0.9199 0.060 Uiso 0.481(14) 1 calc R U P D 2
C56' C 0.2213(13) -0.3005(9) 0.9281(6) 0.058(5) Uani 0.481(14) 1 d G U P D 2
H56B H 0.2280 -0.3635 0.9518 0.069 Uiso 0.481(14) 1 calc R U P D 2
C55' C 0.3294(9) -0.2452(12) 0.9123(6) 0.061(5) Uani 0.481(14) 1 d G U P D 2
H55B H 0.4099 -0.2705 0.9252 0.073 Uiso 0.481(14) 1 calc R U P D 2
C54' C 0.3196(10) -0.1530(10) 0.8775(6) 0.051(4) Uani 0.481(14) 1 d G U P D 2
H54A H 0.3934 -0.1152 0.8667 0.061 Uiso 0.481(14) 1 calc R U P D 2
C60 C -0.0257(6) 0.3227(6) 0.9075(4) 0.067(2) Uani 1 1 d . U . . .
H60A H -0.0046 0.3999 0.9040 0.101 Uiso 1 1 calc R U . . .
H60B H -0.0629 0.3095 0.9455 0.101 Uiso 1 1 calc R U . . .
H60C H -0.0862 0.3025 0.8764 0.101 Uiso 1 1 calc R U . . .
Si1 Si 0.6389(6) 0.8727(5) 0.7001(3) 0.0475(17) Uani 0.506(5) 1 d D U P A 1
Si2 Si 0.3477(4) 0.6781(4) 0.52209(18) 0.0442(12) Uani 0.506(5) 1 d D U P A 1
Si1' Si 0.5875(6) 0.8968(5) 0.6978(3) 0.0486(17) Uani 0.494(5) 1 d D U P A 2
Si2' Si 0.2686(4) 0.6418(3) 0.54157(18) 0.0460(13) Uani 0.494(5) 1 d D U P A 2
O10' O 0.2737(10) 0.6620(10) 0.6128(4) 0.041(3) Uani 0.494(5) 1 d D U P A 2
C20' C 0.5075(16) 1.0299(10) 0.6935(9) 0.068(5) Uani 0.494(5) 1 d D U P A 2
H20D H 0.5691 1.0865 0.6847 0.102 Uiso 0.494(5) 1 calc R U P A 2
H20E H 0.4418 1.0280 0.6627 0.102 Uiso 0.494(5) 1 calc R U P A 2
H20F H 0.4693 1.0459 0.7310 0.102 Uiso 0.494(5) 1 calc R U P A 2
C21' C 0.6587(15) 0.8583(15) 0.6271(5) 0.060(4) Uani 0.494(5) 1 d D U P A 2
H21D H 0.7159 0.9159 0.6148 0.091 Uiso 0.494(5) 1 calc R U P A 2
H21E H 0.7057 0.7903 0.6320 0.091 Uiso 0.494(5) 1 calc R U P A 2
H21F H 0.5917 0.8485 0.5972 0.091 Uiso 0.494(5) 1 calc R U P A 2
C22' C 0.7082(12) 0.8892(11) 0.7584(5) 0.047(4) Uani 0.494(5) 1 d D U P A 2
C23' C 0.7797(13) 0.7810(12) 0.7570(7) 0.057(4) Uani 0.494(5) 1 d D U P A 2
H23D H 0.7198 0.7208 0.7600 0.086 Uiso 0.494(5) 1 calc R U P A 2
H23E H 0.8243 0.7751 0.7203 0.086 Uiso 0.494(5) 1 calc R U P A 2
H23F H 0.8406 0.7781 0.7899 0.086 Uiso 0.494(5) 1 calc R U P A 2
C24' C 0.8001(13) 0.9843(12) 0.7537(7) 0.068(4) Uani 0.494(5) 1 d D U P A 2
H24D H 0.8420 0.9808 0.7162 0.102 Uiso 0.494(5) 1 calc R U P A 2
H24E H 0.7537 1.0529 0.7564 0.102 Uiso 0.494(5) 1 calc R U P A 2
H24F H 0.8633 0.9802 0.7856 0.102 Uiso 0.494(5) 1 calc R U P A 2
C25' C 0.6435(12) 0.8960(12) 0.8172(5) 0.049(3) Uani 0.494(5) 1 d D U P A 2
H25D H 0.5843 0.8354 0.8207 0.074 Uiso 0.494(5) 1 calc R U P A 2
H25E H 0.7071 0.8921 0.8489 0.074 Uiso 0.494(5) 1 calc R U P A 2
H25F H 0.5976 0.9648 0.8197 0.074 Uiso 0.494(5) 1 calc R U P A 2
C26' C 0.2665(13) 0.4943(9) 0.5259(6) 0.058(4) Uani 0.494(5) 1 d D U P A 2
H26D H 0.2635 0.4828 0.4836 0.087 Uiso 0.494(5) 1 calc R U P A 2
H26E H 0.3428 0.4606 0.5428 0.087 Uiso 0.494(5) 1 calc R U P A 2
H26F H 0.1921 0.4614 0.5431 0.087 Uiso 0.494(5) 1 calc R U P A 2
C27' C 0.4098(14) 0.7067(17) 0.5090(7) 0.067(5) Uani 0.494(5) 1 d D U P A 2
H27D H 0.4075 0.6950 0.4667 0.101 Uiso 0.494(5) 1 calc R U P A 2
H27E H 0.4092 0.7848 0.5172 0.101 Uiso 0.494(5) 1 calc R U P A 2
H27F H 0.4866 0.6742 0.5261 0.101 Uiso 0.494(5) 1 calc R U P A 2
C28' C 0.1170(11) 0.7037(10) 0.5148(5) 0.053(4) Uani 0.494(5) 1 d D U P A 2
C29' C 0.1228(17) 0.8272(11) 0.5228(8) 0.076(5) Uani 0.494(5) 1 d D U P A 2
H29D H 0.1942 0.8564 0.5016 0.114 Uiso 0.494(5) 1 calc R U P A 2
H29E H 0.0444 0.8599 0.5076 0.114 Uiso 0.494(5) 1 calc R U P A 2
H29F H 0.1335 0.8443 0.5644 0.114 Uiso 0.494(5) 1 calc R U P A 2
C30' C 0.0985(16) 0.6803(15) 0.4494(6) 0.069(4) Uani 0.494(5) 1 d D U P A 2
H30D H 0.1701 0.7093 0.4283 0.103 Uiso 0.494(5) 1 calc R U P A 2
H30E H 0.0930 0.6017 0.4433 0.103 Uiso 0.494(5) 1 calc R U P A 2
H30F H 0.0206 0.7148 0.4350 0.103 Uiso 0.494(5) 1 calc R U P A 2
C31' C 0.0056(11) 0.6586(14) 0.5479(6) 0.066(4) Uani 0.494(5) 1 d D U P A 2
H31D H 0.0017 0.5796 0.5428 0.099 Uiso 0.494(5) 1 calc R U P A 2
H31E H 0.0164 0.6758 0.5895 0.099 Uiso 0.494(5) 1 calc R U P A 2
H31F H -0.0726 0.6914 0.5326 0.099 Uiso 0.494(5) 1 calc R U P A 2

loop_
_atom_site_aniso_label
_atom_site_aniso_U_11
_atom_site_aniso_U_22
_atom_site_aniso_U_33
_atom_site_aniso_U_23
_atom_site_aniso_U_13
_atom_site_aniso_U_12
O1 0.040(3) 0.034(3) 0.122(4) -0.010(3) 0.033(3) 0.000(2)
O2 0.042(3) 0.029(3) 0.112(4) -0.011(2) 0.021(2) -0.007(2)
O3 0.039(2) 0.041(3) 0.093(3) -0.012(3) 0.024(2) -0.008(2)
O4 0.043(2) 0.035(3) 0.111(4) -0.005(3) 0.031(2) 0.004(2)
O5 0.046(3) 0.030(3) 0.099(4) -0.011(2) 0.026(2) -0.004(2)
O6 0.036(2) 0.028(3) 0.093(3) -0.004(2) 0.009(2) -0.0004(19)
O7 0.038(2) 0.030(3) 0.131(4) -0.010(3) -0.026(2) 0.008(2)
O9 0.065(3) 0.038(3) 0.057(3) 0.006(2) -0.020(2) -0.007(2)
O10 0.045(6) 0.044(6) 0.041(5) 0.003(5) -0.008(4) -0.009(5)
O11 0.045(2) 0.040(3) 0.045(3) -0.001(2) -0.008(2) 0.003(2)
O12 0.075(3) 0.123(5) 0.059(3) -0.035(3) 0.008(3) -0.037(3)
C1 0.043(4) 0.031(4) 0.111(5) -0.015(4) 0.023(4) -0.006(3)
C2 0.040(3) 0.034(4) 0.103(5) -0.007(3) 0.027(3) -0.006(3)
C3 0.039(4) 0.033(4) 0.106(5) -0.010(4) 0.024(3) 0.000(3)
C4 0.038(3) 0.033(4) 0.098(5) -0.008(3) 0.022(3) -0.004(3)
C5 0.040(3) 0.032(4) 0.099(5) -0.013(3) 0.027(3) -0.009(3)
C6 0.041(4) 0.037(4) 0.109(5) -0.013(4) 0.027(4) -0.001(3)
C7 0.037(3) 0.026(4) 0.080(5) -0.003(3) -0.008(3) 0.000(3)
C8 0.050(4) 0.030(4) 0.068(4) 0.005(3) -0.021(3) 0.003(3)
C9 0.092(5) 0.034(4) 0.066(4) 0.001(3) -0.042(4) 0.001(3)
C10 0.077(4) 0.036(4) 0.082(5) -0.004(4) -0.044(4) -0.001(3)
C11 0.064(4) 0.029(4) 0.118(6) -0.004(4) -0.044(4) 0.004(3)
O8 0.042(6) 0.029(5) 0.068(10) 0.006(5) -0.017(6) 0.004(4)
C12 0.053(8) 0.025(6) 0.058(14) 0.006(7) -0.018(7) 0.003(5)
C13 0.042(7) 0.029(6) 0.061(11) 0.005(7) -0.014(7) 0.005(5)
C14 0.039(7) 0.033(7) 0.049(9) 0.001(6) -0.011(6) 0.008(5)
C15 0.059(8) 0.033(7) 0.043(9) 0.005(6) -0.008(7) 0.004(6)
C16 0.052(8) 0.033(8) 0.062(10) -0.003(7) -0.005(7) 0.003(6)
C17 0.044(9) 0.042(8) 0.053(10) -0.002(6) -0.009(7) -0.001(7)
C18 0.064(9) 0.050(9) 0.047(10) 0.000(6) -0.004(7) -0.006(7)
C19 0.046(9) 0.036(8) 0.052(10) -0.003(6) -0.006(7) 0.008(6)
O8' 0.040(5) 0.033(5) 0.063(8) 0.001(5) -0.007(5) 0.001(4)
C12' 0.043(8) 0.034(7) 0.078(14) 0.009(7) -0.016(7) 0.005(5)
C13' 0.037(7) 0.046(7) 0.098(13) 0.018(7) -0.014(8) 0.010(5)
C14' 0.038(8) 0.036(6) 0.069(11) 0.003(5) -0.009(7) 0.006(5)
C15' 0.050(8) 0.045(7) 0.064(10) 0.006(6) -0.007(7) 0.003(6)
C16' 0.064(10) 0.042(8) 0.077(11) 0.001(7) -0.004(8) -0.009(7)
C17' 0.055(8) 0.050(8) 0.076(11) 0.021(6) -0.006(7) 0.003(6)
C18' 0.040(8) 0.061(8) 0.080(11) 0.012(7) -0.001(7) 0.009(6)
C19' 0.037(7) 0.053(8) 0.081(11) 0.008(6) -0.006(7) 0.010(5)
C20 0.061(10) 0.041(9) 0.076(9) 0.009(7) 0.012(7) 0.009(8)
C21 0.053(10) 0.048(12) 0.086(10) 0.004(8) -0.010(8) -0.023(9)
C22 0.049(7) 0.035(7) 0.074(8) -0.002(5) 0.004(6) 0.001(5)
C23 0.054(8) 0.045(9) 0.082(8) 0.013(6) 0.010(6) 0.003(6)
C24 0.057(7) 0.040(8) 0.099(11) 0.004(7) 0.000(7) -0.009(6)
C25 0.052(8) 0.048(9) 0.073(9) -0.005(8) 0.005(7) -0.005(6)
C26 0.053(7) 0.046(7) 0.040(8) 0.005(6) -0.006(6) -0.014(6)
C27 0.069(8) 0.053(8) 0.056(9) 0.007(7) 0.007(7) 0.008(6)
C28 0.052(7) 0.056(8) 0.050(7) 0.016(6) -0.012(6) -0.010(5)
C29 0.082(10) 0.083(10) 0.077(10) 0.027(8) -0.023(8) -0.031(8)
C30 0.074(10) 0.068(11) 0.049(7) 0.006(7) -0.018(6) -0.004(8)
C31 0.069(9) 0.081(12) 0.070(12) -0.003(9) -0.018(8) 0.001(9)
C32 0.059(4) 0.053(5) 0.051(4) -0.001(4) 0.013(3) -0.008(3)
C33 0.056(4) 0.043(4) 0.061(4) -0.004(3) 0.014(3) -0.002(3)
C34 0.058(4) 0.090(6) 0.059(4) 0.000(4) 0.002(3) 0.032(4)
C35 0.051(4) 0.130(8) 0.087(6) 0.009(5) 0.005(4) 0.037(5)
C36 0.058(5) 0.079(7) 0.117(6) 0.001(5) 0.024(4) 0.013(4)
C37 0.064(5) 0.150(10) 0.137(7) -0.064(7) 0.050(5) -0.021(5)
C38 0.063(5) 0.145(10) 0.119(6) -0.076(7) 0.037(4) -0.029(5)
C39 0.036(3) 0.040(4) 0.094(5) 0.000(4) 0.018(3) -0.003(3)
C40 0.034(3) 0.032(4) 0.094(5) -0.008(3) 0.027(3) -0.005(3)
C41 0.031(3) 0.040(4) 0.111(5) -0.008(4) 0.010(3) 0.004(3)
C42 0.028(3) 0.062(5) 0.124(6) -0.020(4) 0.009(4) -0.001(3)
C43 0.059(5) 0.060(5) 0.122(7) -0.037(4) 0.045(4) -0.023(4)
C44 0.102(6) 0.047(5) 0.113(6) -0.019(5) 0.055(5) -0.029(4)
C45 0.080(5) 0.038(4) 0.103(6) 0.000(4) 0.040(4) -0.010(3)
C46 0.046(4) 0.050(5) 0.138(7) 0.022(5) 0.041(4) 0.010(3)
C47 0.041(4) 0.034(4) 0.137(7) 0.002(4) 0.031(4) 0.002(3)
C48 0.053(3) 0.042(3) 0.227(7) 0.028(4) 0.070(4) 0.010(3)
C49 0.053(3) 0.042(3) 0.227(7) 0.028(4) 0.070(4) 0.010(3)
C50 0.045(4) 0.035(4) 0.174(8) -0.025(5) 0.031(4) 0.005(3)
C51 0.046(4) 0.034(4) 0.114(6) -0.023(4) 0.011(4) 0.002(3)
C52 0.038(3) 0.035(4) 0.106(6) -0.014(4) 0.014(3) -0.005(3)
C53 0.033(7) 0.029(6) 0.090(10) -0.002(5) 0.025(7) 0.009(5)
C54 0.039(8) 0.026(6) 0.068(10) -0.006(6) 0.001(6) 0.002(5)
C55 0.084(9) 0.037(9) 0.091(13) 0.001(8) -0.029(8) 0.012(7)
C56 0.115(12) 0.036(9) 0.107(14) 0.011(9) -0.013(10) 0.015(8)
C57 0.112(11) 0.041(9) 0.066(10) -0.006(7) 0.007(9) 0.017(8)
C58 0.063(8) 0.041(9) 0.051(10) -0.004(7) 0.024(7) -0.004(6)
C59 0.036(7) 0.027(8) 0.051(10) -0.008(7) 0.016(6) 0.003(5)
C53' 0.079(12) 0.028(6) 0.079(9) 0.003(5) 0.008(7) -0.003(6)
C59' 0.038(8) 0.030(6) 0.047(8) -0.011(6) 0.007(6) -0.001(5)
C58' 0.046(8) 0.036(10) 0.051(12) 0.006(8) 0.003(7) 0.001(6)
C57' 0.061(8) 0.047(10) 0.042(11) -0.002(7) -0.001(7) -0.009(6)
C56' 0.065(9) 0.038(9) 0.069(11) -0.001(8) -0.020(8) -0.001(7)
C55' 0.055(8) 0.046(9) 0.081(12) -0.006(8) -0.012(7) 0.008(7)
C54' 0.047(7) 0.045(8) 0.060(10) -0.016(7) 0.000(6) 0.002(6)
C60 0.039(4) 0.041(5) 0.124(7) -0.011(4) 0.026(4) 0.002(3)
Si1 0.051(4) 0.029(3) 0.062(3) 0.002(2) 0.001(3) -0.003(2)
Si2 0.043(3) 0.047(3) 0.042(3) 0.005(2) 0.000(2) -0.006(2)
Si1' 0.056(4) 0.036(4) 0.053(3) 0.007(2) -0.007(3) -0.007(3)
Si2' 0.046(3) 0.048(3) 0.044(3) 0.002(2) -0.005(2) -0.004(2)
O10' 0.049(6) 0.038(6) 0.035(5) 0.006(5) -0.008(4) 0.001(5)
C20' 0.060(10) 0.049(8) 0.094(14) 0.009(8) -0.002(10) -0.004(7)
C21' 0.065(10) 0.069(12) 0.047(8) 0.010(7) 0.000(7) -0.021(8)
C22' 0.042(7) 0.047(9) 0.050(7) -0.004(6) -0.007(5) -0.007(6)
C23' 0.054(8) 0.059(9) 0.058(9) -0.004(7) -0.009(7) 0.007(7)
C24' 0.058(8) 0.063(9) 0.082(10) 0.009(8) -0.013(7) -0.022(7)
C25' 0.051(7) 0.052(9) 0.044(6) -0.001(6) -0.008(5) -0.011(6)
C26' 0.059(8) 0.049(7) 0.066(9) -0.007(6) -0.012(7) 0.002(6)
C27' 0.064(10) 0.097(14) 0.040(9) 0.017(9) 0.002(7) -0.020(9)
C28' 0.058(8) 0.043(8) 0.056(8) -0.001(6) -0.018(6) 0.003(6)
C29' 0.102(12) 0.049(8) 0.076(11) 0.007(7) -0.024(9) 0.001(7)
C30' 0.083(10) 0.065(10) 0.058(8) -0.004(7) -0.020(7) -0.006(9)
C31' 0.053(7) 0.067(10) 0.079(9) 0.003(8) -0.013(6) 0.004(7)

loop_
_atom_type_symbol
_atom_type_description
_atom_type_scat_dispersion_real
_atom_type_scat_dispersion_imag
_atom_type_scat_source
C C 0.0033 0.0016 'International Tables Vol C Tables 4.2.6.8 and 6.1.1.4'
H H 0.0000 0.0000 'International Tables Vol C Tables 4.2.6.8 and 6.1.1.4'
O O 0.0106 0.0060 'International Tables Vol C Tables 4.2.6.8 and 6.1.1.4'
Si Si 0.0817 0.0704 'International Tables Vol C Tables 4.2.6.8 and 6.1.1.4'

loop_
_geom_angle_atom_site_label_1
_geom_angle_atom_site_label_2
_geom_angle_atom_site_label_3
_geom_angle
C1 O1 C60 113.9(6)
C1 O2 C5 112.5(6)
C4 O3 C39 113.4(5)
C46 O4 C3 113.2(5)
C2 O5 C53 115.9(6)
C2 O5 C53' 109.6(7)
C7 O6 C6 112.0(5)
C7 O7 C11 111.1(5)
C10 O9 Si1' 119.2(5)
C10 O9 Si1 132.4(5)
C9 O10 Si2 131.7(8)
C32 O11 C8 115.3(5)
O1 C1 O2 112.7(5)
O1 C1 C2 107.9(6)
O2 C1 C2 109.7(5)
O1 C1 H1A 108.8
O2 C1 H1A 108.8
C2 C1 H1A 108.8
O5 C2 C3 111.7(6)
O5 C2 C1 109.5(5)
C3 C2 C1 109.1(6)
O5 C2 H2A 108.8
C3 C2 H2A 108.8
C1 C2 H2A 108.8
O4 C3 C2 111.6(6)
O4 C3 C4 108.6(5)
C2 C3 C4 109.2(6)
O4 C3 H3A 109.1
C2 C3 H3A 109.1
C4 C3 H3A 109.1
O3 C4 C3 109.4(6)
O3 C4 C5 107.7(5)
C3 C4 C5 109.5(5)
O3 C4 H4A 110.1
C3 C4 H4A 110.1
C5 C4 H4A 110.1
O2 C5 C6 107.6(6)
O2 C5 C4 110.1(5)
C6 C5 C4 114.5(5)
O2 C5 H5A 108.1
C6 C5 H5A 108.1
C4 C5 H5A 108.1
O6 C6 C5 109.7(5)
O6 C6 H6A 109.7
C5 C6 H6A 109.7
O6 C6 H6B 109.7
C5 C6 H6B 109.7
H6A C6 H6B 108.2
O6 C7 O7 108.8(5)
O6 C7 C8 109.3(5)
O7 C7 C8 108.4(5)
O6 C7 H7A 110.1
O7 C7 H7A 110.1
C8 C7 H7A 110.1
O11 C8 C7 104.4(5)
O11 C8 C9 111.0(5)
C7 C8 C9 111.6(6)
O11 C8 H8A 109.9
C7 C8 H8A 109.9
C9 C8 H8A 109.9
O10 C9 C10 113.4(7)
O10 C9 C8 114.9(7)
C10 C9 C8 111.9(6)
C10 C9 O10' 101.2(7)
C8 C9 O10' 100.9(7)
O10 C9 H9 105.2
C10 C9 H9 105.2
C8 C9 H9 105.2
O9 C10 C9 107.6(6)
O9 C10 C11 107.5(6)
C9 C10 C11 112.3(6)
O9 C10 H10A 109.8
C9 C10 H10A 109.8
C11 C10 H10A 109.8
O7 C11 C10 111.4(6)
O7 C11 C12 98.3(9)
C10 C11 C12 127.9(11)
O7 C11 C12' 111.2(8)
C10 C11 C12' 100.2(10)
O7 C11 H11 105.8
C10 C11 H11 105.8
C12 C11 H11 105.8
C13 O8 C12 117.8(12)
O8 C12 C11 100.1(12)
O8 C12 H12A 111.7
C11 C12 H12A 111.7
O8 C12 H12B 111.7
C11 C12 H12B 111.7
H12A C12 H12B 109.5
O8 C13 C14 105.2(11)
O8 C13 H13A 110.7
C14 C13 H13A 110.7
O8 C13 H13B 110.7
C14 C13 H13B 110.7
H13A C13 H13B 108.8
C15 C14 C19 120.0
C15 C14 C13 119.7(9)
C19 C14 C13 120.0(9)
C14 C15 C16 120.0
C14 C15 H15A 120.0
C16 C15 H15A 120.0
C17 C16 C15 120.0
C17 C16 H16A 120.0
C15 C16 H16A 120.0
C16 C17 C18 120.0
C16 C17 H17A 120.0
C18 C17 H17A 120.0
C19 C18 C17 120.0
C19 C18 H18A 120.0
C17 C18 H18A 120.0
C18 C19 C14 120.0
C18 C19 H19A 120.0
C14 C19 H19A 120.0
C12' O8' C13' 111.2(11)
O8' C12' C11 108.5(12)
O8' C12' H12C 110.0
C11 C12' H12C 110.0
O8' C12' H12D 110.0
C11 C12' H12D 110.0
H12C C12' H12D 108.4
O8' C13' C14' 108.4(10)
O8' C13' H13C 110.0
C14' C13' H13C 110.0
O8' C13' H13D 110.0
C14' C13' H13D 110.0
H13C C13' H13D 108.4
C15' C14' C19' 120.0
C15' C14' C13' 118.8(10)
C19' C14' C13' 120.9(10)
C14' C15' C16' 120.0
C14' C15' H15B 120.0
C16' C15' H15B 120.0
C17' C16' C15' 120.0
C17' C16' H16B 120.0
C15' C16' H16B 120.0
C16' C17' C18' 120.0
C16' C17' H17B 120.0
C18' C17' H17B 120.0
C19' C18' C17' 120.0
C19' C18' H18B 120.0
C17' C18' H18B 120.0
C18' C19' C14' 120.0
C18' C19' H19B 120.0
C14' C19' H19B 120.0
Si1 C20 H20A 109.5
Si1 C20 H20B 109.5
H20A C20 H20B 109.5
Si1 C20 H20C 109.5
H20A C20 H20C 109.5
H20B C20 H20C 109.5
Si1 C21 H21A 109.5
Si1 C21 H21B 109.5
H21A C21 H21B 109.5
Si1 C21 H21C 109.5
H21A C21 H21C 109.5
H21B C21 H21C 109.5
C23 C22 C25 107.0(11)
C23 C22 C24 107.6(10)
C25 C22 C24 108.6(11)
C23 C22 Si1 113.4(8)
C25 C22 Si1 110.0(9)
C24 C22 Si1 110.0(8)
C22 C23 H23A 109.5
C22 C23 H23B 109.5
H23A C23 H23B 109.5
C22 C23 H23C 109.5
H23A C23 H23C 109.5
H23B C23 H23C 109.5
C22 C24 H24A 109.5
C22 C24 H24B 109.5
H24A C24 H24B 109.5
C22 C24 H24C 109.5
H24A C24 H24C 109.5
H24B C24 H24C 109.5
C22 C25 H25A 109.5
C22 C25 H25B 109.5
H25A C25 H25B 109.5
C22 C25 H25C 109.5
H25A C25 H25C 109.5
H25B C25 H25C 109.5
Si2 C26 H26A 109.5
Si2 C26 H26B 109.5
H26A C26 H26B 109.5
Si2 C26 H26C 109.5
H26A C26 H26C 109.5
H26B C26 H26C 109.5
Si2 C27 H27A 109.5
Si2 C27 H27B 109.5
H27A C27 H27B 109.5
Si2 C27 H27C 109.5
H27A C27 H27C 109.5
H27B C27 H27C 109.5
C31 C28 C29 110.1(13)
C31 C28 C30 107.9(12)
C29 C28 C30 108.5(11)
C31 C28 Si2 112.1(10)
C29 C28 Si2 108.8(8)
C30 C28 Si2 109.4(8)
C28 C29 H29A 109.5
C28 C29 H29B 109.5
H29A C29 H29B 109.5
C28 C29 H29C 109.5
H29A C29 H29C 109.5
H29B C29 H29C 109.5
C28 C30 H30A 109.5
C28 C30 H30B 109.5
H30A C30 H30B 109.5
C28 C30 H30C 109.5
H30A C30 H30C 109.5
H30B C30 H30C 109.5
C28 C31 H31A 109.5
C28 C31 H31B 109.5
H31A C31 H31B 109.5
C28 C31 H31C 109.5
H31A C31 H31C 109.5
H31B C31 H31C 109.5
O12 C32 O11 122.4(6)
O12 C32 C33 126.0(7)
O11 C32 C33 111.6(6)
C34 C33 C38 120.0
C34 C33 C32 122.5(4)
C38 C33 C32 117.5(4)
C33 C34 C35 120.0
C33 C34 H34A 120.0
C35 C34 H34A 120.0
C34 C35 C36 120.0
C34 C35 H35A 120.0
C36 C35 H35A 120.0
C37 C36 C35 120.0
C37 C36 H36A 120.0
C35 C36 H36A 120.0
C36 C37 C38 120.0
C36 C37 H37A 120.0
C38 C37 H37A 120.0
C37 C38 C33 120.0
C37 C38 H38A 120.0
C33 C38 H38A 120.0
O3 C39 C40 107.9(5)
O3 C39 H39A 110.1
C40 C39 H39A 110.1
O3 C39 H39B 110.1
C40 C39 H39B 110.1
H39A C39 H39B 108.4
C41 C40 C45 120.0
C41 C40 C39 120.1(4)
C45 C40 C39 119.9(4)
C40 C41 C42 120.0
C40 C41 H41A 120.0
C42 C41 H41A 120.0
C43 C42 C41 120.0
C43 C42 H42A 120.0
C41 C42 H42A 120.0
C44 C43 C42 120.0
C44 C43 H43A 120.0
C42 C43 H43A 120.0
C45 C44 C43 120.0
C45 C44 H44A 120.0
C43 C44 H44A 120.0
C44 C45 C40 120.0
C44 C45 H45A 120.0
C40 C45 H45A 120.0
O4 C46 C47 111.6(6)
O4 C46 H46A 109.3
C47 C46 H46A 109.3
O4 C46 H46B 109.3
C47 C46 H46B 109.3
H46A C46 H46B 108.0
C48 C47 C52 120.0
C48 C47 C46 121.3(4)
C52 C47 C46 118.5(4)
C47 C48 C49 120.0
C47 C48 H48A 120.0
C49 C48 H48A 120.0
C48 C49 C50 120.0
C48 C49 H49A 120.0
C50 C49 H49A 120.0
C51 C50 C49 120.0
C51 C50 H50A 120.0
C49 C50 H50A 120.0
C52 C51 C50 120.0
C52 C51 H51A 120.0
C50 C51 H51A 120.0
C51 C52 C47 120.0
C51 C52 H52A 120.0
C47 C52 H52A 120.0
O5 C53 C54 110.2(9)
O5 C53 H53A 109.6
C54 C53 H53A 109.6
O5 C53 H53B 109.6
C54 C53 H53B 109.6
H53A C53 H53B 108.1
C55 C54 C59 120.0
C55 C54 C53 121.1(11)
C59 C54 C53 118.9(11)
C54 C55 C56 120.0
C54 C55 H55A 120.0
C56 C55 H55A 120.0
C55 C56 C57 120.0
C55 C56 H56A 120.0
C57 C56 H56A 120.0
C58 C57 C56 120.0
C58 C57 H57A 120.0
C56 C57 H57A 120.0
C59 C58 C57 120.0
C59 C58 H58A 120.0
C57 C58 H58A 120.0
C58 C59 C54 120.0
C58 C59 H59A 120.0
C54 C59 H59A 120.0
O5 C53' C59' 102.4(10)
O5 C53' H53C 111.3
C59' C53' H53C 111.3
O5 C53' H53D 111.3
C59' C53' H53D 111.3
H53C C53' H53D 109.2
C58' C59' C54' 120.0
C58' C59' C53' 121.2(12)
C54' C59' C53' 118.6(12)
C59' C58' C57' 120.0
C59' C58' H58B 120.0
C57' C58' H58B 120.0
C56' C57' C58' 120.0
C56' C57' H57B 120.0
C58' C57' H57B 120.0
C57' C56' C55' 120.0
C57' C56' H56B 120.0
C55' C56' H56B 120.0
C56' C55' C54' 120.0
C56' C55' H55B 120.0
C54' C55' H55B 120.0
C55' C54' C59' 120.0
C55' C54' H54A 120.0
C59' C54' H54A 120.0
O1 C60 H60A 109.5
O1 C60 H60B 109.5
H60A C60 H60B 109.5
O1 C60 H60C 109.5
H60A C60 H60C 109.5
H60B C60 H60C 109.5
O9 Si1 C21 103.6(7)
O9 Si1 C20 114.9(7)
C21 Si1 C20 109.8(9)
O9 Si1 C22 109.5(5)
C21 Si1 C22 109.4(8)
C20 Si1 C22 109.4(7)
O10 Si2 C27 110.4(7)
O10 Si2 C26 108.9(6)
C27 Si2 C26 109.2(7)
O10 Si2 C28 104.1(5)
C27 Si2 C28 112.1(7)
C26 Si2 C28 112.0(6)
O9 Si1' C20' 114.8(7)
O9 Si1' C22' 102.1(5)
C20' Si1' C22' 112.9(8)
O9 Si1' C21' 103.8(7)
C20' Si1' C21' 112.1(10)
C22' Si1' C21' 110.3(7)
O10' Si2' C26' 109.8(7)
O10' Si2' C28' 105.5(6)
C26' Si2' C28' 109.3(6)
O10' Si2' C27' 109.0(7)
C26' Si2' C27' 110.3(9)
C28' Si2' C27' 112.8(7)
C9 O10' Si2' 116.8(7)
Si1' C20' H20D 109.5
Si1' C20' H20E 109.5
H20D C20' H20E 109.5
Si1' C20' H20F 109.5
H20D C20' H20F 109.5
H20E C20' H20F 109.5
Si1' C21' H21D 109.5
Si1' C21' H21E 109.5
H21D C21' H21E 109.5
Si1' C21' H21F 109.5
H21D C21' H21F 109.5
H21E C21' H21F 109.5
C24' C22' C25' 108.8(11)
C24' C22' C23' 110.3(12)
C25' C22' C23' 107.4(11)
C24' C22' Si1' 109.6(9)
C25' C22' Si1' 109.7(9)
C23' C22' Si1' 111.0(9)
C22' C23' H23D 109.5
C22' C23' H23E 109.5
H23D C23' H23E 109.5
C22' C23' H23F 109.5
H23D C23' H23F 109.5
H23E C23' H23F 109.5
C22' C24' H24D 109.5
C22' C24' H24E 109.5
H24D C24' H24E 109.5
C22' C24' H24F 109.5
H24D C24' H24F 109.5
H24E C24' H24F 109.5
C22' C25' H25D 109.5
C22' C25' H25E 109.5
H25D C25' H25E 109.5
C22' C25' H25F 109.5
H25D C25' H25F 109.5
H25E C25' H25F 109.5
Si2' C26' H26D 109.5
Si2' C26' H26E 109.5
H26D C26' H26E 109.5
Si2' C26' H26F 109.5
H26D C26' H26F 109.5
H26E C26' H26F 109.5
Si2' C27' H27D 109.5
Si2' C27' H27E 109.5
H27D C27' H27E 109.5
Si2' C27' H27F 109.5
H27D C27' H27F 109.5
H27E C27' H27F 109.5
C31' C28' C29' 109.3(13)
C31' C28' C30' 109.7(12)
C29' C28' C30' 107.9(12)
C31' C28' Si2' 111.1(9)
C29' C28' Si2' 109.5(9)
C30' C28' Si2' 109.3(10)
C28' C29' H29D 109.5
C28' C29' H29E 109.5
H29D C29' H29E 109.5
C28' C29' H29F 109.5
H29D C29' H29F 109.5
H29E C29' H29F 109.5
C28' C30' H30D 109.5
C28' C30' H30E 109.5
H30D C30' H30E 109.5
C28' C30' H30F 109.5
H30D C30' H30F 109.5
H30E C30' H30F 109.5
C28' C31' H31D 109.5
C28' C31' H31E 109.5
H31D C31' H31E 109.5
C28' C31' H31F 109.5
H31D C31' H31F 109.5
H31E C31' H31F 109.5

loop_
_geom_bond_atom_site_label_1
_geom_bond_atom_site_label_2
_geom_bond_distance
O1 C1 1.403(9)
O1 C60 1.433(7)
O2 C1 1.417(8)
O2 C5 1.441(8)
O3 C4 1.427(8)
O3 C39 1.430(7)
O4 C46 1.405(9)
O4 C3 1.431(7)
O5 C2 1.422(8)
O5 C53 1.448(11)
O5 C53' 1.489(12)
O6 C7 1.390(7)
O6 C6 1.429(8)
O7 C7 1.413(7)
O7 C11 1.431(9)
O9 C10 1.440(7)
O9 Si1' 1.564(7)
O9 Si1 1.763(7)
O10 C9 1.408(11)
O10 Si2 1.664(9)
O11 C32 1.359(8)
O11 C8 1.450(7)
O12 C32 1.199(8)
C1 C2 1.525(9)
C1 H1A 1.0000
C2 C3 1.507(9)
C2 H2A 1.0000
C3 C4 1.516(10)
C3 H3A 1.0000
C4 C5 1.521(9)
C4 H4A 1.0000
C5 C6 1.496(10)
C5 H5A 1.0000
C6 H6A 0.9900
C6 H6B 0.9900
C7 C8 1.517(9)
C7 H7A 1.0000
C8 C9 1.532(10)
C8 H8A 1.0000
C9 C10 1.514(10)
C9 O10' 1.555(12)
C9 H9 1.0000
C10 C11 1.545(11)
C10 H10A 1.0000
C11 C12 1.553(18)
C11 C12' 1.574(17)
C11 H11 1.0000
O8 C13 1.424(16)
O8 C12 1.43(2)
C12 H12A 0.9900
C12 H12B 0.9900
C13 C14 1.497(17)
C13 H13A 0.9900
C13 H13B 0.9900
C14 C15 1.3900
C14 C19 1.3900
C15 C16 1.3900
C15 H15A 0.9500
C16 C17 1.3900
C16 H16A 0.9500
C17 C18 1.3900
C17 H17A 0.9500
C18 C19 1.3900
C18 H18A 0.9500
C19 H19A 0.9500
O8' C12' 1.408(18)
O8' C13' 1.442(15)
C12' H12C 0.9900
C12' H12D 0.9900
C13' C14' 1.510(17)
C13' H13C 0.9900
C13' H13D 0.9900
C14' C15' 1.3900
C14' C19' 1.3900
C15' C16' 1.3900
C15' H15B 0.9500
C16' C17' 1.3900
C16' H16B 0.9500
C17' C18' 1.3900
C17' H17B 0.9500
C18' C19' 1.3900
C18' H18B 0.9500
C19' H19B 0.9500
C20 Si1 1.871(11)
C20 H20A 0.9800
C20 H20B 0.9800
C20 H20C 0.9800
C21 Si1 1.851(12)
C21 H21A 0.9800
C21 H21B 0.9800
C21 H21C 0.9800
C22 C23 1.529(10)
C22 C25 1.533(10)
C22 C24 1.541(10)
C22 Si1 1.888(10)
C23 H23A 0.9800
C23 H23B 0.9800
C23 H23C 0.9800
C24 H24A 0.9800
C24 H24B 0.9800
C24 H24C 0.9800
C25 H25A 0.9800
C25 H25B 0.9800
C25 H25C 0.9800
C26 Si2 1.847(10)
C26 H26A 0.9800
C26 H26B 0.9800
C26 H26C 0.9800
C27 Si2 1.843(10)
C27 H27A 0.9800
C27 H27B 0.9800
C27 H27C 0.9800
C28 C31 1.528(11)
C28 C29 1.534(10)
C28 C30 1.535(10)
C28 Si2 1.869(10)
C29 H29A 0.9800
C29 H29B 0.9800
C29 H29C 0.9800
C30 H30A 0.9800
C30 H30B 0.9800
C30 H30C 0.9800
C31 H31A 0.9800
C31 H31B 0.9800
C31 H31C 0.9800
C32 C33 1.468(8)
C33 C34 1.3900
C33 C38 1.3900
C34 C35 1.3900
C34 H34A 0.9500
C35 C36 1.3900
C35 H35A 0.9500
C36 C37 1.3900
C36 H36A 0.9500
C37 C38 1.3900
C37 H37A 0.9500
C38 H38A 0.9500
C39 C40 1.495(8)
C39 H39A 0.9900
C39 H39B 0.9900
C40 C41 1.3900
C40 C45 1.3900
C41 C42 1.3900
C41 H41A 0.9500
C42 C43 1.3900
C42 H42A 0.9500
C43 C44 1.3900
C43 H43A 0.9500
C44 C45 1.3900
C44 H44A 0.9500
C45 H45A 0.9500
C46 C47 1.516(7)
C46 H46A 0.9900
C46 H46B 0.9900
C47 C48 1.3900
C47 C52 1.3900
C48 C49 1.3900
C48 H48A 0.9500
C49 C50 1.3900
C49 H49A 0.9500
C50 C51 1.3900
C50 H50A 0.9500
C51 C52 1.3900
C51 H51A 0.9500
C52 H52A 0.9500
C53 C54 1.494(12)
C53 H53A 0.9900
C53 H53B 0.9900
C54 C55 1.3900
C54 C59 1.3900
C55 C56 1.3900
C55 H55A 0.9500
C56 C57 1.3900
C56 H56A 0.9500
C57 C58 1.3900
C57 H57A 0.9500
C58 C59 1.3900
C58 H58A 0.9500
C59 H59A 0.9500
C53' C59' 1.513(13)
C53' H53C 0.9900
C53' H53D 0.9900
C59' C58' 1.3900
C59' C54' 1.3900
C58' C57' 1.3900
C58' H58B 0.9500
C57' C56' 1.3900
C57' H57B 0.9500
C56' C55' 1.3900
C56' H56B 0.9500
C55' C54' 1.3900
C55' H55B 0.9500
C54' H54A 0.9500
C60 H60A 0.9800
C60 H60B 0.9800
C60 H60C 0.9800
Si1' C20' 1.847(11)
Si1' C22' 1.867(11)
Si1' C21' 1.869(11)
Si2' O10' 1.651(9)
Si2' C26' 1.852(11)
Si2' C28' 1.869(11)
Si2' C27' 1.872(12)
C20' H20D 0.9800
C20' H20E 0.9800
C20' H20F 0.9800
C21' H21D 0.9800
C21' H21E 0.9800
C21' H21F 0.9800
C22' C24' 1.530(10)
C22' C25' 1.533(10)
C22' C23' 1.534(10)
C23' H23D 0.9800
C23' H23E 0.9800
C23' H23F 0.9800
C24' H24D 0.9800
C24' H24E 0.9800
C24' H24F 0.9800
C25' H25D 0.9800
C25' H25E 0.9800
C25' H25F 0.9800
C26' H26D 0.9800
C26' H26E 0.9800
C26' H26F 0.9800
C27' H27D 0.9800
C27' H27E 0.9800
C27' H27F 0.9800
C28' C31' 1.527(10)
C28' C29' 1.533(11)
C28' C30' 1.534(10)
C29' H29D 0.9800
C29' H29E 0.9800
C29' H29F 0.9800
C30' H30D 0.9800
C30' H30E 0.9800
C30' H30F 0.9800
C31' H31D 0.9800
C31' H31E 0.9800
C31' H31F 0.9800

loop_
_geom_hbond_atom_site_label_D
_geom_hbond_atom_site_label_H
_geom_hbond_atom_site_label_A
_geom_hbond_distance_DH
_geom_hbond_distance_HA
_geom_hbond_distance_DA
_geom_hbond_angle_DHA
_geom_hbond_site_symmetry_A
C10 H10A O8' 1.00 2.17 2.717(12) 112.3 .
C12' H12C O10' 0.99 2.16 2.83(2) 124.1 .
C53 H53A O4 0.99 2.48 3.102(14) 120.6 .
C53 H53B O8 0.99 2.59 3.55(2) 163.6 1_545

loop_
_geom_torsion_atom_site_label_1
_geom_torsion_atom_site_label_2
_geom_torsion_atom_site_label_3
_geom_torsion_atom_site_label_4
_geom_torsion
C60 O1 C1 O2 60.6(7)
C60 O1 C1 C2 -178.2(5)
C5 O2 C1 O1 58.7(7)
C5 O2 C1 C2 -61.5(7)
C53 O5 C2 C3 -92.0(10)
C53' O5 C2 C3 -137.9(10)
C53 O5 C2 C1 147.0(10)
C53' O5 C2 C1 101.1(11)
O1 C1 C2 O5 59.0(7)
O2 C1 C2 O5 -177.9(6)
O1 C1 C2 C3 -63.5(7)
O2 C1 C2 C3 59.6(8)
C46 O4 C3 C2 -107.0(7)
C46 O4 C3 C4 132.6(7)
O5 C2 C3 O4 61.2(7)
C1 C2 C3 O4 -177.6(6)
O5 C2 C3 C4 -178.7(5)
C1 C2 C3 C4 -57.5(7)
C39 O3 C4 C3 120.1(6)
C39 O3 C4 C5 -121.0(6)
O4 C3 C4 O3 -63.9(7)
C2 C3 C4 O3 174.2(5)
O4 C3 C4 C5 178.3(6)
C2 C3 C4 C5 56.4(8)
C1 O2 C5 C6 -174.3(5)
C1 O2 C5 C4 60.3(7)
O3 C4 C5 O2 -175.5(5)
C3 C4 C5 O2 -56.7(8)
O3 C4 C5 C6 63.1(8)
C3 C4 C5 C6 -178.1(7)
C7 O6 C6 C5 -167.7(5)
O2 C5 C6 O6 -67.2(6)
C4 C5 C6 O6 55.6(8)
C6 O6 C7 O7 -68.0(7)
C6 O6 C7 C8 173.8(5)
C11 O7 C7 O6 165.8(6)
C11 O7 C7 C8 -75.4(7)
C32 O11 C8 C7 161.8(5)
C32 O11 C8 C9 -77.9(7)
O6 C7 C8 O11 -83.9(6)
O7 C7 C8 O11 157.7(5)
O6 C7 C8 C9 156.2(5)
O7 C7 C8 C9 37.7(7)
Si2 O10 C9 C10 106.4(12)
Si2 O10 C9 C8 -123.1(11)
O11 C8 C9 O10 135.3(7)
C7 C8 C9 O10 -108.7(8)
O11 C8 C9 C10 -93.5(7)
C7 C8 C9 C10 22.5(8)
O11 C8 C9 O10' 159.7(6)
C7 C8 C9 O10' -84.3(7)
Si1' O9 C10 C9 112.1(7)
Si1 O9 C10 C9 92.6(7)
Si1' O9 C10 C11 -126.7(6)
Si1 O9 C10 C11 -146.1(6)
O10 C9 C10 O9 -161.6(7)
C8 C9 C10 O9 66.4(8)
O10' C9 C10 O9 173.1(6)
O10 C9 C10 C11 80.3(9)
C8 C9 C10 C11 -51.7(8)
O10' C9 C10 C11 55.0(8)
C7 O7 C11 C10 44.0(8)
C7 O7 C11 C12 -179.5(10)
C7 O7 C11 C12' 154.9(11)
O9 C10 C11 O7 -99.2(6)
C9 C10 C11 O7 19.0(8)
O9 C10 C11 C12 140.7(11)
C9 C10 C11 C12 -101.1(12)
O9 C10 C11 C12' 143.1(9)
C9 C10 C11 C12' -98.7(9)
C13 O8 C12 C11 155.3(13)
O7 C11 C12 O8 172.5(11)
C10 C11 C12 O8 -62.0(17)
C12 O8 C13 C14 -158.2(14)
O8 C13 C14 C15 -80.5(13)
O8 C13 C14 C19 94.0(12)
C19 C14 C15 C16 0.0
C13 C14 C15 C16 174.4(11)
C14 C15 C16 C17 0.0
C15 C16 C17 C18 0.0
C16 C17 C18 C19 0.0
C17 C18 C19 C14 0.0
C15 C14 C19 C18 0.0
C13 C14 C19 C18 -174.4(11)
C13' O8' C12' C11 -175.9(13)
O7 C11 C12' O8' -178.7(11)
C10 C11 C12' O8' -60.8(14)
C12' O8' C13' C14' -171.9(13)
O8' C13' C14' C15' -76.2(14)
O8' C13' C14' C19' 98.5(13)
C19' C14' C15' C16' 0.0
C13' C14' C15' C16' 174.7(10)
C14' C15' C16' C17' 0.0
C15' C16' C17' C18' 0.0
C16' C17' C18' C19' 0.0
C17' C18' C19' C14' 0.0
C15' C14' C19' C18' 0.0
C13' C14' C19' C18' -174.6(10)
C8 O11 C32 O12 -4.5(10)
C8 O11 C32 C33 175.7(5)
O12 C32 C33 C34 -174.2(6)
O11 C32 C33 C34 5.6(8)
O12 C32 C33 C38 7.8(9)
O11 C32 C33 C38 -172.4(5)
C38 C33 C34 C35 0.0
C32 C33 C34 C35 -177.9(6)
C33 C34 C35 C36 0.0
C34 C35 C36 C37 0.0
C35 C36 C37 C38 0.0
C36 C37 C38 C33 0.0
C34 C33 C38 C37 0.0
C32 C33 C38 C37 178.0(5)
C4 O3 C39 C40 174.9(5)
O3 C39 C40 C41 70.4(5)
O3 C39 C40 C45 -108.5(5)
C45 C40 C41 C42 0.0
C39 C40 C41 C42 -179.0(4)
C40 C41 C42 C43 0.0
C41 C42 C43 C44 0.0
C42 C43 C44 C45 0.0
C43 C44 C45 C40 0.0
C41 C40 C45 C44 0.0
C39 C40 C45 C44 179.0(4)
C3 O4 C46 C47 -172.7(6)
O4 C46 C47 C48 30.1(8)
O4 C46 C47 C52 -154.2(5)
C52 C47 C48 C49 0.0
C46 C47 C48 C49 175.6(6)
C47 C48 C49 C50 0.0
C48 C49 C50 C51 0.0
C49 C50 C51 C52 0.0
C50 C51 C52 C47 0.0
C48 C47 C52 C51 0.0
C46 C47 C52 C51 -175.8(6)
C2 O5 C53 C54 -177.4(9)
O5 C53 C54 C55 -111.5(12)
O5 C53 C54 C59 67.9(14)
C59 C54 C55 C56 0.0
C53 C54 C55 C56 179.3(12)
C54 C55 C56 C57 0.0
C55 C56 C57 C58 0.0
C56 C57 C58 C59 0.0
C57 C58 C59 C54 0.0
C55 C54 C59 C58 0.0
C53 C54 C59 C58 -179.4(12)
C2 O5 C53' C59' 164.0(9)
O5 C53' C59' C58' 99.1(12)
O5 C53' C59' C54' -75.7(14)
C54' C59' C58' C57' 0.0
C53' C59' C58' C57' -174.8(13)
C59' C58' C57' C56' 0.0
C58' C57' C56' C55' 0.0
C57' C56' C55' C54' 0.0
C56' C55' C54' C59' 0.0
C58' C59' C54' C55' 0.0
C53' C59' C54' C55' 174.9(13)
C10 O9 Si1 C21 179.7(9)
C10 O9 Si1 C20 -60.5(9)
C10 O9 Si1 C22 63.1(8)
C23 C22 Si1 O9 -77.9(9)
C25 C22 Si1 O9 41.9(10)
C24 C22 Si1 O9 161.5(9)
C23 C22 Si1 C21 169.2(10)
C25 C22 Si1 C21 -71.0(11)
C24 C22 Si1 C21 48.6(12)
C23 C22 Si1 C20 48.8(11)
C25 C22 Si1 C20 168.7(10)
C24 C22 Si1 C20 -71.8(11)
C9 O10 Si2 C27 63.9(14)
C9 O10 Si2 C26 -56.0(14)
C9 O10 Si2 C28 -175.6(11)
C31 C28 Si2 O10 63.8(12)
C29 C28 Si2 O10 -58.2(12)
C30 C28 Si2 O10 -176.6(10)
C31 C28 Si2 C27 -176.9(11)
C29 C28 Si2 C27 61.1(12)
C30 C28 Si2 C27 -57.2(11)
C31 C28 Si2 C26 -53.7(12)
C29 C28 Si2 C26 -175.7(10)
C30 C28 Si2 C26 65.9(11)
C10 O9 Si1' C20' 53.6(10)
C10 O9 Si1' C22' 176.1(6)
C10 O9 Si1' C21' -69.2(8)
C10 C9 O10' Si2' 128.6(8)
C8 C9 O10' Si2' -116.2(8)
C26' Si2' O10' C9 93.7(9)
C28' Si2' O10' C9 -148.6(8)
C27' Si2' O10' C9 -27.3(12)
O9 Si1' C22' C24' -177.0(9)
C20' Si1' C22' C24' -53.1(13)
C21' Si1' C22' C24' 73.1(12)
O9 Si1' C22' C25' -57.6(10)
C20' Si1' C22' C25' 66.2(12)
C21' Si1' C22' C25' -167.5(10)
O9 Si1' C22' C23' 60.9(10)
C20' Si1' C22' C23' -175.2(11)
C21' Si1' C22' C23' -49.0(12)
O10' Si2' C28' C31' -54.0(11)
C26' Si2' C28' C31' 64.0(12)
C27' Si2' C28' C31' -172.9(11)
O10' Si2' C28' C29' 66.8(11)
C26' Si2' C28' C29' -175.1(11)
C27' Si2' C28' C29' -52.0(13)
O10' Si2' C28' C30' -175.2(10)
C26' Si2' C28' C30' -57.1(11)
C27' Si2' C28' C30' 66.0(12)
